data_7720054
loop_
_publ_author_name
'Lv, Yun'
'Wang, Yanhong'
'Shi, Nian'
'Huang, Keke'
'Tang, Jinkui'
'Lu, Hongcheng'

_publ_section_title
;
 Ba<sub>3</sub>BiPbREO(BO<sub>3</sub>)<sub>4</sub> (RE = Pr, Nd, Gd, and
 Dy): two-dimensional rare-earth antiferromagnets with a
 geometrically-perfect triangular lattice directed by a triangular
 BO<sub>3</sub> unit.
;
_journal_issue 9
_journal_name_full 'Dalton transactions (Cambridge, England : 2003)'
_journal_page_first 3786
_journal_page_last 3794
_journal_paper_doi 10.1039/d5dt03066h
_journal_volume 55
_journal_year 2026
_chemical_formula_moiety 'B4 Ba3 Bi1 Gd1 O13 Pb1'
_chemical_formula_sum 'B4 Ba3 Bi Gd O13 Pb'
_chemical_formula_weight 1236.68
_space_group_crystal_system hexagonal
_space_group_IT_number 194
_space_group_name_Hall '-P 6c 2c'
_space_group_name_H-M_alt 'P 63/m m c'
_audit_creation_method SHELXL-2014/7
_audit_update_record
;
2025-06-20 deposited with the CCDC.	2026-01-23 downloaded from the CCDC.
;
_cell_angle_alpha 90
_cell_angle_beta 90
_cell_angle_gamma 120
_cell_formula_units_Z 2
_cell_length_a 5.4387(4)
_cell_length_b 5.4387(4)
_cell_length_c 26.384(2)
_cell_measurement_reflns_used 821
_cell_measurement_temperature 298(2)
_cell_measurement_theta_max 28.728
_cell_measurement_theta_min 4.3
_cell_volume 675.87(9)
_computing_molecular_graphics 'Olex2 (Dolomanov et al., 2009)'
_computing_publication_material 'Olex2 (Dolomanov et al., 2009)'
_computing_structure_refinement 'ShelXL (Sheldrick, 2015)'
_diffrn_ambient_temperature 298.0
_diffrn_measured_fraction_theta_full 0.997
_diffrn_measured_fraction_theta_max 0.984
_diffrn_measurement_device_type 'XtaLAB Mini II'
_diffrn_radiation_type MoK\a
_diffrn_radiation_wavelength 0.71073
_diffrn_reflns_av_R_equivalents 0.0553
_diffrn_reflns_av_unetI/netI 0.0458
_diffrn_reflns_Laue_measured_fraction_full 0.997
_diffrn_reflns_Laue_measured_fraction_max 0.984
_diffrn_reflns_limit_h_max 6
_diffrn_reflns_limit_h_min -7
_diffrn_reflns_limit_k_max 5
_diffrn_reflns_limit_k_min -7
_diffrn_reflns_limit_l_max 34
_diffrn_reflns_limit_l_min -36
_diffrn_reflns_number 3035
_diffrn_reflns_point_group_measured_fraction_full 0.997
_diffrn_reflns_point_group_measured_fraction_max 0.984
_diffrn_reflns_theta_full 25.242
_diffrn_reflns_theta_max 29.970
_diffrn_reflns_theta_min 3.088
_exptl_absorpt_coefficient_mu 38.882
_exptl_crystal_colour colourless
_exptl_crystal_colour_primary colourless
_exptl_crystal_density_diffrn 6.077
_exptl_crystal_description lamellar
_exptl_crystal_F_000 1042
_refine_diff_density_max 5.105
_refine_diff_density_min -4.161
_refine_diff_density_rms 0.559
_refine_ls_extinction_coef 0.0036(4)
_refine_ls_extinction_expression Fc^*^=kFc[1+0.001xFc^2^\l^3^/sin(2\q)]^-1/4^
_refine_ls_extinction_method 'SHELXL-2014/7 (Sheldrick 2014'
_refine_ls_goodness_of_fit_ref 1.140
_refine_ls_hydrogen_treatment undef
_refine_ls_matrix_type full
_refine_ls_number_parameters 33
_refine_ls_number_reflns 435
_refine_ls_number_restraints 1
_refine_ls_restrained_S_all 1.138
_refine_ls_R_factor_all 0.0745
_refine_ls_R_factor_gt 0.0587
_refine_ls_shift/su_max 0.000
_refine_ls_shift/su_mean 0.000
_refine_ls_structure_factor_coef Fsqd
_refine_ls_weighting_details 'w=1/[\s^2^(Fo^2^)+(0.0359P)^2^+50.0519P] where P=(Fo^2^+2Fc^2^)/3'
_refine_ls_weighting_scheme calc
_refine_ls_wR_factor_gt 0.1291
_refine_ls_wR_factor_ref 0.1376
_reflns_Friedel_coverage 0.000
_reflns_number_gt 335
_reflns_number_total 435
_reflns_threshold_expression 'I > 2\s(I)'
_cod_data_source_file d5dt03066h2.cif
_cod_data_source_block Ba3BiPbGdB4O13
_cod_depositor_comments 'Adding full bibliography for 7720053--7720056.cif.'
_cod_original_cell_volume 675.88(11)
_cod_database_code 7720054
_shelx_shelxl_version_number 2014/7
_shelx_space_group_comment
;
The symmetry employed for this shelxl refinement is uniquely defined
by the following loop, which should always be used as a source of
symmetry information in preference to the above space-group names.
They are only intended as comments.
;
_olex2_refinement_description
;
1. Shared sites
{Bi1, Pb1}
2. Uiso/Uaniso restraints and constraints
Uanis(Bi1) = Uanis(Pb1)
3. Others
 1*[Sof(Bi1)+Sof(Pb1)]+1*[Sof(Bi1)+Sof(Pb1)]=1 with esd of 0.01
 Sof(Pb1)=0.16667*(1-FVAR(2))
 Sof(Bi1)=0.16667*FVAR(2)
;
_olex2_submission_special_instructions 'No special instructions were received'

loop_
_space_group_symop_operation_xyz
'x, y, z'
'-y, x-y, z'
'-x+y, -x, z'
'-x, -y, z+1/2'
'y, -x+y, z+1/2'
'x-y, x, z+1/2'
'y, x, -z'
'x-y, -y, -z'
'-x, -x+y, -z'
'-y, -x, -z+1/2'
'-x+y, y, -z+1/2'
'x, x-y, -z+1/2'
'-x, -y, -z'
'y, -x+y, -z'
'x-y, x, -z'
'x, y, -z-1/2'
'-y, x-y, -z-1/2'
'-x+y, -x, -z-1/2'
'-y, -x, z'
'-x+y, y, z'
'x, x-y, z'
'y, x, z-1/2'
'x-y, -y, z-1/2'
'-x, -x+y, z-1/2'

loop_
_atom_site_label
_atom_site_type_symbol
_atom_site_fract_x
_atom_site_fract_y
_atom_site_fract_z
_atom_site_U_iso_or_equiv
_atom_site_adp_type
_atom_site_occupancy
_atom_site_site_symmetry_order
_atom_site_calc_flag
_atom_site_refinement_flags_posn
_atom_site_refinement_flags_adp
_atom_site_refinement_flags_occupancy
_atom_site_disorder_assembly
_atom_site_disorder_group
Gd1 Gd 0.0000 0.0000 0.5000 0.0081(5) Uani 1 12 d S T P . .
Bi1 Bi 0.0000 1.0000 0.66803(6) 0.0399(6) Uani 0.500(6) 6 d S T P A 1
Ba2 Ba 0.6667 0.3333 0.7500 0.0204(6) Uani 1 12 d S T P . .
Ba1 Ba 0.6667 0.3333 0.58870(6) 0.0150(5) Uani 1 6 d S T P . .
O3 O 0.1878(13) 0.376(3) 0.5536(5) 0.021(3) Uani 1 2 d S T P . .
O2 O 0.4805(15) 0.5195(15) 0.6714(4) 0.025(3) Uani 1 2 d S T P . .
O1 O 0.0000 1.0000 0.7500 0.026(7) Uani 1 12 d S T P . .
B2 B 0.3333 0.6667 0.6705(12) 0.018(7) Uani 1 6 d S T P . .
B1 B 0.3333 0.6667 0.5538(12) 0.011(5) Uani 1 6 d S T P . .
Pb1 Pb 0.0000 1.0000 0.66803(6) 0.0399(6) Uani 0.500(6) 6 d S T P A 2

loop_
_atom_site_aniso_label
_atom_site_aniso_U_11
_atom_site_aniso_U_22
_atom_site_aniso_U_33
_atom_site_aniso_U_23
_atom_site_aniso_U_13
_atom_site_aniso_U_12
Gd1 0.0069(6) 0.0069(6) 0.0107(9) 0.000 0.000 0.0034(3)
Bi1 0.0481(7) 0.0481(7) 0.0233(8) 0.000 0.000 0.0241(4)
Ba2 0.0258(8) 0.0258(8) 0.0094(11) 0.000 0.000 0.0129(4)
Ba1 0.0165(6) 0.0165(6) 0.0120(8) 0.000 0.000 0.0082(3)
O3 0.017(4) 0.013(6) 0.031(6) -0.006(5) -0.003(3) 0.007(3)
O2 0.036(6) 0.036(6) 0.014(5) 0.003(3) -0.003(3) 0.027(7)
O1 0.024(10) 0.024(10) 0.031(18) 0.000 0.000 0.012(5)
B2 0.023(10) 0.023(10) 0.007(13) 0.000 0.000 0.011(5)
B1 0.011(8) 0.011(8) 0.009(13) 0.000 0.000 0.006(4)
Pb1 0.0481(7) 0.0481(7) 0.0233(8) 0.000 0.000 0.0241(4)

loop_
_atom_type_symbol
_atom_type_description
_atom_type_scat_dispersion_real
_atom_type_scat_dispersion_imag
_atom_type_scat_source
B B 0.0013 0.0007 'International Tables Vol C Tables 4.2.6.8 and 6.1.1.4'
Ba Ba -0.3244 2.2819 'International Tables Vol C Tables 4.2.6.8 and 6.1.1.4'
Bi Bi -4.1077 10.2566 'International Tables Vol C Tables 4.2.6.8 and 6.1.1.4'
Gd Gd -0.1653 3.9035 'International Tables Vol C Tables 4.2.6.8 and 6.1.1.4'
O O 0.0106 0.0060 'International Tables Vol C Tables 4.2.6.8 and 6.1.1.4'
Pb Pb -3.3944 10.1111 'International Tables Vol C Tables 4.2.6.8 and 6.1.1.4'

loop_
_geom_angle_atom_site_label_1
_geom_angle_atom_site_label_2
_geom_angle_atom_site_label_3
_geom_angle
_geom_angle_site_symmetry_1
_geom_angle_site_symmetry_3
_geom_angle_publ_flag
Ba1 Gd1 Ba1 180.00(4) 13_656 1_455 ?
Ba1 Gd1 Ba1 92.05(3) 1_455 13_666 ?
Ba1 Gd1 Ba1 87.95(3) 1_455 1_445 ?
Ba1 Gd1 Ba1 87.95(3) 13_656 13_556 ?
Ba1 Gd1 Ba1 92.05(3) . 13_666 ?
Ba1 Gd1 Ba1 92.05(3) 1_455 13_556 ?
Ba1 Gd1 Ba1 87.95(3) 13_656 13_666 ?
Ba1 Gd1 Ba1 87.95(3) . 1_445 ?
Ba1 Gd1 Ba1 87.95(3) 13_556 13_666 ?
Ba1 Gd1 Ba1 92.05(3) 13_656 . ?
Ba1 Gd1 Ba1 92.05(3) 13_656 1_445 ?
Ba1 Gd1 Ba1 87.95(3) 1_455 . ?
Ba1 Gd1 Ba1 92.05(3) 13_556 1_445 ?
Ba1 Gd1 Ba1 180.00(4) 13_556 . ?
Ba1 Gd1 Ba1 180.0 13_666 1_445 ?
O3 Gd1 Ba1 133.34(10) 3 13_556 ?
O3 Gd1 Ba1 46.66(10) 13_556 13_556 ?
O3 Gd1 Ba1 46.66(10) 2 1_455 ?
O3 Gd1 Ba1 104.6(3) 14_556 13_556 ?
O3 Gd1 Ba1 75.4(3) . 13_666 ?
O3 Gd1 Ba1 75.4(3) 2 13_556 ?
O3 Gd1 Ba1 133.34(10) 14_556 1_445 ?
O3 Gd1 Ba1 133.34(10) . 13_556 ?
O3 Gd1 Ba1 46.66(10) 14_556 13_666 ?
O3 Gd1 Ba1 104.6(3) 15_556 13_656 ?
O3 Gd1 Ba1 104.6(3) 3 1_455 ?
O3 Gd1 Ba1 75.4(3) 3 13_656 ?
O3 Gd1 Ba1 133.34(10) 15_556 1_445 ?
O3 Gd1 Ba1 133.34(10) 13_556 . ?
O3 Gd1 Ba1 46.66(10) . 1_455 ?
O3 Gd1 Ba1 133.34(10) 15_556 . ?
O3 Gd1 Ba1 133.34(10) 3 13_666 ?
O3 Gd1 Ba1 46.66(10) 3 . ?
O3 Gd1 Ba1 133.34(10) 2 13_666 ?
O3 Gd1 Ba1 46.66(10) 14_556 13_656 ?
O3 Gd1 Ba1 75.4(3) 15_556 1_455 ?
O3 Gd1 Ba1 104.6(3) 2 . ?
O3 Gd1 Ba1 133.34(10) 14_556 1_455 ?
O3 Gd1 Ba1 46.66(10) . . ?
O3 Gd1 Ba1 75.4(3) 13_556 1_445 ?
O3 Gd1 Ba1 133.34(10) 2 13_656 ?
O3 Gd1 Ba1 46.66(10) 3 1_445 ?
O3 Gd1 Ba1 133.34(10) . 13_656 ?
O3 Gd1 Ba1 104.6(3) . 1_445 ?
O3 Gd1 Ba1 133.34(10) 13_556 1_455 ?
O3 Gd1 Ba1 46.66(10) 13_556 13_656 ?
O3 Gd1 Ba1 104.6(3) 13_556 13_666 ?
O3 Gd1 Ba1 46.66(10) 15_556 13_556 ?
O3 Gd1 Ba1 46.66(10) 15_556 13_666 ?
O3 Gd1 Ba1 75.4(3) 14_556 . ?
O3 Gd1 Ba1 46.66(10) 2 1_445 ?
O3 Gd1 O3 94.9(5) 13_556 2 ?
O3 Gd1 O3 85.1(5) 2 . ?
O3 Gd1 O3 85.1(5) 15_556 14_556 ?
O3 Gd1 O3 94.9(5) 15_556 2 ?
O3 Gd1 O3 94.9(5) 13_556 3 ?
O3 Gd1 O3 85.1(5) 3 2 ?
O3 Gd1 O3 94.9(5) 14_556 . ?
O3 Gd1 O3 180.0 14_556 2 ?
O3 Gd1 O3 85.1(5) 13_556 15_556 ?
O3 Gd1 O3 180.0 13_556 . ?
O3 Gd1 O3 180.0(5) 15_556 3 ?
O3 Gd1 O3 94.9(5) 15_556 . ?
O3 Gd1 O3 94.9(5) 3 14_556 ?
O3 Gd1 O3 85.1(5) 3 . ?
O3 Gd1 O3 85.1(5) 13_556 14_556 ?
Ba2 Bi1 Ba2 91.00(3) 1_465 1_565 ?
Ba1 Bi1 Ba2 131.090(7) 1_455 1_465 ?
Ba1 Bi1 Ba2 68.24(2) 1_565 1_565 ?
Ba1 Bi1 Ba2 131.090(7) 1_565 1_465 ?
Ba1 Bi1 Ba2 131.090(7) 1_465 1_565 ?
Ba1 Bi1 Ba2 131.090(7) 1_455 1_565 ?
Ba1 Bi1 Ba2 68.24(2) 1_465 1_465 ?
Ba1 Bi1 Ba1 92.21(4) 1_455 1_565 ?
Ba1 Bi1 Ba1 92.21(4) 1_465 1_455 ?
Ba1 Bi1 Ba1 92.21(4) 1_465 1_565 ?
O2 Bi1 Ba2 85.8(3) 1_565 1_465 ?
O2 Bi1 Ba2 136.1(3) 2_565 1_565 ?
O2 Bi1 Ba2 136.1(3) 1_455 1_565 ?
O2 Bi1 Ba2 85.8(3) 1_455 1_465 ?
O2 Bi1 Ba2 85.8(3) 3_565 1_565 ?
O2 Bi1 Ba2 45.4(3) 3_575 1_465 ?
O2 Bi1 Ba2 85.8(3) 3_575 1_565 ?
O2 Bi1 Ba2 136.1(3) 2_665 1_465 ?
O2 Bi1 Ba2 45.4(3) 2_665 1_565 ?
O2 Bi1 Ba2 136.1(3) 3_565 1_465 ?
O2 Bi1 Ba2 45.4(3) 1_565 1_565 ?
O2 Bi1 Ba2 45.4(3) 2_565 1_465 ?
O2 Bi1 Ba1 47.7(3) 3_565 1_455 ?
O2 Bi1 Ba1 87.8(3) 2_665 1_455 ?
O2 Bi1 Ba1 47.7(3) 3_575 1_465 ?
O2 Bi1 Ba1 87.8(3) 1_455 1_465 ?
O2 Bi1 Ba1 47.7(3) 2_665 1_565 ?
O2 Bi1 Ba1 87.8(3) 2_565 1_455 ?
O2 Bi1 Ba1 47.7(3) 1_455 1_455 ?
O2 Bi1 Ba1 47.7(3) 1_565 1_565 ?
O2 Bi1 Ba1 139.9(3) 2_565 1_565 ?
O2 Bi1 Ba1 139.9(3) 1_455 1_565 ?
O2 Bi1 Ba1 87.8(3) 3_565 1_565 ?
O2 Bi1 Ba1 139.9(3) 2_665 1_465 ?
O2 Bi1 Ba1 47.7(3) 2_565 1_465 ?
O2 Bi1 Ba1 87.8(3) 1_565 1_465 ?
O2 Bi1 Ba1 139.9(3) 3_575 1_455 ?
O2 Bi1 Ba1 139.9(3) 1_565 1_455 ?
O2 Bi1 Ba1 87.8(3) 3_575 1_565 ?
O2 Bi1 Ba1 139.9(3) 3_565 1_465 ?
O2 Bi1 O2 119.90(3) 2_565 3_565 ?
O2 Bi1 O2 119.90(3) 1_455 2_665 ?
O2 Bi1 O2 67.7(6) 1_455 3_565 ?
O2 Bi1 O2 52.2(6) 2_665 3_565 ?
O2 Bi1 O2 171.4(6) 2_565 2_665 ?
O2 Bi1 O2 52.2(6) 1_565 3_575 ?
O2 Bi1 O2 67.7(6) 1_565 2_665 ?
O2 Bi1 O2 119.90(3) 1_455 3_575 ?
O2 Bi1 O2 119.90(3) 3_575 2_665 ?
O2 Bi1 O2 119.90(3) 1_565 2_565 ?
O2 Bi1 O2 119.90(3) 1_565 3_565 ?
O2 Bi1 O2 52.2(6) 1_455 2_565 ?
O2 Bi1 O2 171.4(6) 3_575 3_565 ?
O2 Bi1 O2 67.7(6) 3_575 2_565 ?
O2 Bi1 O2 171.4(6) 1_565 1_455 ?
O1 Bi1 Ba2 55.444(19) . 1_565 ?
O1 Bi1 Ba2 55.443(19) . 1_465 ?
O1 Bi1 Ba1 123.69(3) . 1_455 ?
O1 Bi1 Ba1 123.69(3) . 1_465 ?
O1 Bi1 Ba1 123.69(3) . 1_565 ?
O1 Bi1 O2 88.1(2) . 2_565 ?
O1 Bi1 O2 88.1(2) . 3_565 ?
O1 Bi1 O2 88.1(2) . 3_575 ?
O1 Bi1 O2 88.1(2) . 2_665 ?
O1 Bi1 O2 88.1(2) . 1_455 ?
O1 Bi1 O2 88.1(2) . 1_565 ?
O2 Ba2 Bi1 164.8(3) . 16_647 ?
O2 Ba2 Bi1 99.6(2) 2_655 16_647 ?
O2 Ba2 Bi1 45.65(2) 17_657 16_647 ?
O2 Ba2 Bi1 45.65(2) 18_667 16_647 ?
O2 Ba2 Bi1 99.6(2) 3_665 16_647 ?
O2 Ba2 Bi1 95.7(3) 16_557 16_647 ?
O2 Ba2 O2 68.0(5) . 3_665 ?
O2 Ba2 O2 142.3(2) 3_665 16_557 ?
O2 Ba2 O2 68.0(5) 18_667 17_657 ?
O2 Ba2 O2 99.6(6) 18_667 3_665 ?
O2 Ba2 O2 68.0(5) . 2_655 ?
O2 Ba2 O2 68.0(5) 2_655 3_665 ?
O2 Ba2 O2 68.0(5) 17_657 16_557 ?
O2 Ba2 O2 142.3(2) 17_657 3_665 ?
O2 Ba2 O2 142.3(2) . 18_667 ?
O2 Ba2 O2 99.6(6) . 16_557 ?
O2 Ba2 O2 142.3(2) 18_667 2_655 ?
O2 Ba2 O2 68.0(5) 18_667 16_557 ?
O2 Ba2 O2 99.6(6) 2_655 17_657 ?
O2 Ba2 O2 142.3(2) 2_655 16_557 ?
O2 Ba2 O2 142.3(2) . 17_657 ?
O2 Ba2 O1 71.16(12) . 1_655 ?
O2 Ba2 O1 71.17(12) 18_667 1_645 ?
O2 Ba2 O1 71.17(12) 2_655 1_645 ?
O2 Ba2 O1 71.17(11) 18_667 1_655 ?
O2 Ba2 O1 130.2(3) 3_665 1_545 ?
O2 Ba2 O1 130.2(3) 2_655 1_655 ?
O2 Ba2 O1 130.2(3) 16_557 1_645 ?
O2 Ba2 O1 130.2(3) 17_657 1_655 ?
O2 Ba2 O1 71.17(11) 17_657 1_545 ?
O2 Ba2 O1 71.17(11) 3_665 1_655 ?
O2 Ba2 O1 71.17(12) 16_557 1_545 ?
O2 Ba2 O1 71.17(12) 16_557 1_655 ?
O2 Ba2 O1 71.17(12) 3_665 1_645 ?
O2 Ba2 O1 71.16(12) . 1_545 ?
O2 Ba2 O1 130.2(3) . 1_645 ?
O2 Ba2 O1 130.2(3) 18_667 1_545 ?
O2 Ba2 O1 71.17(11) 2_655 1_545 ?
O2 Ba2 O1 71.17(12) 17_657 1_645 ?
O2 Ba2 Pb1 95.7(3) . 1_645 ?
O2 Ba2 Pb1 95.7(3) 16_557 16_647 ?
O2 Ba2 Pb1 45.65(2) 17_657 16_647 ?
O2 Ba2 Pb1 99.6(2) 18_667 1_645 ?
O2 Ba2 Pb1 164.8(3) 16_557 1_645 ?
O2 Ba2 Pb1 45.65(2) 2_655 1_645 ?
O2 Ba2 Pb1 99.6(2) 3_665 16_647 ?
O2 Ba2 Pb1 99.6(2) 17_657 1_645 ?
O2 Ba2 Pb1 164.8(3) . 16_647 ?
O2 Ba2 Pb1 45.65(2) 18_667 16_647 ?
O2 Ba2 Pb1 99.6(2) 2_655 16_647 ?
O2 Ba2 Pb1 45.65(2) 3_665 1_645 ?
O1 Ba2 Bi1 114.317(6) 1_545 16_647 ?
O1 Ba2 Bi1 114.317(6) 1_655 16_647 ?
O1 Ba2 Bi1 34.556(19) 1_645 16_647 ?
O1 Ba2 O1 120.0 1_645 1_545 ?
O1 Ba2 O1 120.0 1_645 1_655 ?
O1 Ba2 O1 120.0 1_655 1_545 ?
O1 Ba2 Pb1 34.556(19) 1_645 16_647 ?
O1 Ba2 Pb1 114.317(6) 1_545 16_647 ?
O1 Ba2 Pb1 114.317(6) 1_655 1_645 ?
O1 Ba2 Pb1 114.317(6) 1_545 1_645 ?
O1 Ba2 Pb1 34.556(19) 1_645 1_645 ?
O1 Ba2 Pb1 114.317(6) 1_655 16_647 ?
Pb1 Ba2 Pb1 69.11(4) 16_647 1_645 ?
O3 Ba1 O3 110.2(2) 3 2_665 ?
O3 Ba1 O3 64.3(5) 3_665 2_665 ?
O3 Ba1 O3 64.3(5) 3 . ?
O3 Ba1 O3 141.6(5) 2_655 2_665 ?
O3 Ba1 O3 48.7(5) 2_655 3 ?
O3 Ba1 O3 110.2(2) 2_655 . ?
O3 Ba1 O3 110.2(2) 1_655 3 ?
O3 Ba1 O3 110.2(2) 3_665 . ?
O3 Ba1 O3 110.2(2) 2_655 3_665 ?
O3 Ba1 O3 110.2(2) 1_655 2_665 ?
O3 Ba1 O3 48.7(5) 1_655 3_665 ?
O3 Ba1 O3 48.7(5) . 2_665 ?
O3 Ba1 O3 141.6(5) 3 3_665 ?
O3 Ba1 O3 64.3(5) 2_655 1_655 ?
O3 Ba1 O3 141.6(5) 1_655 . ?
O3 Ba1 B1 24.7(3) 2_665 . ?
O3 Ba1 B1 24.7(3) . . ?
O3 Ba1 B1 131.4(4) 2_655 . ?
O3 Ba1 B1 88.6(3) 1_655 1_545 ?
O3 Ba1 B1 131.4(4) . 1_655 ?
O3 Ba1 B1 24.7(3) 3 1_545 ?
O3 Ba1 B1 88.6(3) 3 . ?
O3 Ba1 B1 131.4(4) 3_665 1_545 ?
O3 Ba1 B1 24.7(3) 3_665 1_655 ?
O3 Ba1 B1 88.6(3) . 1_545 ?
O3 Ba1 B1 88.6(3) 2_665 1_655 ?
O3 Ba1 B1 131.4(4) 2_665 1_545 ?
O3 Ba1 B1 131.4(4) 1_655 . ?
O3 Ba1 B1 88.6(3) 2_655 1_655 ?
O3 Ba1 B1 88.6(3) 3_665 . ?
O3 Ba1 B1 24.7(3) 1_655 1_655 ?
O3 Ba1 B1 131.4(4) 3 1_655 ?
O3 Ba1 B1 24.7(3) 2_655 1_545 ?
O2 Ba1 O3 107.1(2) 3_665 2_655 ?
O2 Ba1 O3 107.1(2) 2_655 1_655 ?
O2 Ba1 O3 73.5(3) 3_665 1_655 ?
O2 Ba1 O3 137.8(3) 3_665 . ?
O2 Ba1 O3 73.5(3) . 2_665 ?
O2 Ba1 O3 107.1(3) 2_655 . ?
O2 Ba1 O3 137.8(3) 2_655 3_665 ?
O2 Ba1 O3 73.5(3) . . ?
O2 Ba1 O3 137.8(3) 2_655 2_665 ?
O2 Ba1 O3 137.8(3) 3_665 3 ?
O2 Ba1 O3 137.8(3) . 2_655 ?
O2 Ba1 O3 137.8(3) . 1_655 ?
O2 Ba1 O3 73.5(3) 3_665 3_665 ?
O2 Ba1 O3 73.5(3) 2_655 3 ?
O2 Ba1 O3 107.1(3) . 3_665 ?
O2 Ba1 O3 107.1(3) . 3 ?
O2 Ba1 O3 107.1(3) 3_665 2_665 ?
O2 Ba1 O3 73.5(3) 2_655 2_655 ?
O2 Ba1 O2 65.7(4) 3_665 2_655 ?
O2 Ba1 O2 65.7(4) 2_655 . ?
O2 Ba1 O2 65.7(4) 3_665 . ?
O2 Ba1 B1 121.3(4) 2_655 . ?
O2 Ba1 B1 67.5(6) 2_655 1_545 ?
O2 Ba1 B1 121.3(4) 2_655 1_655 ?
O2 Ba1 B1 121.3(4) . 1_655 ?
O2 Ba1 B1 121.3(4) . 1_545 ?
O2 Ba1 B1 121.3(4) 3_665 . ?
O2 Ba1 B1 67.5(6) . . ?
O2 Ba1 B1 121.3(4) 3_665 1_545 ?
O2 Ba1 B1 67.5(6) 3_665 1_655 ?
B1 Ba1 B1 112.4(5) 1_545 . ?
B1 Ba1 B1 112.4(5) 1_545 1_655 ?
B1 Ba1 B1 112.4(5) 1_655 . ?
Gd1 O3 Ba1 98.4(3) . . ?
Gd1 O3 Ba1 98.4(3) . 1_455 ?
Ba1 O3 Ba1 141.6(5) 1_455 . ?
B1 O3 Gd1 141.5(16) . . ?
B1 O3 Ba1 93.9(5) . 1_455 ?
B1 O3 Ba1 93.9(5) . . ?
Bi1 O2 Bi1 171.4(6) 1_655 1_545 ?
Bi1 O2 Ba1 86.1(3) 1_545 . ?
Bi1 O2 Ba1 86.1(3) 1_655 . ?
Ba2 O2 Bi1 88.9(3) . 1_655 ?
Ba2 O2 Bi1 88.9(3) . 1_545 ?
Ba2 O2 Ba1 101.0(5) . . ?
Ba2 O2 Pb1 88.9(3) . 1_545 ?
Ba2 O2 Pb1 88.9(3) . 1_655 ?
B2 O2 Bi1 93.8(3) . 1_655 ?
B2 O2 Bi1 93.8(3) . 1_545 ?
B2 O2 Ba2 131.2(16) . . ?
B2 O2 Ba1 127.8(15) . . ?
B2 O2 Pb1 93.8(3) . 1_545 ?
B2 O2 Pb1 93.8(3) . 1_655 ?
Pb1 O2 Ba1 86.1(3) 1_655 . ?
Pb1 O2 Ba1 86.1(3) 1_545 . ?
Pb1 O2 Pb1 171.4(6) 1_655 1_545 ?
Bi1 O1 Bi1 180.0 . 16_557 ?
Bi1 O1 Ba2 90.0 16_557 1_455 ?
Bi1 O1 Ba2 90.0 . 1_455 ?
Bi1 O1 Ba2 90.0 . 1_565 ?
Bi1 O1 Ba2 90.0 . 1_465 ?
Bi1 O1 Ba2 90.0 16_557 1_565 ?
Bi1 O1 Ba2 90.0 16_557 1_465 ?
Ba2 O1 Ba2 120.0 1_465 1_455 ?
Ba2 O1 Ba2 120.0 1_465 1_565 ?
Ba2 O1 Ba2 120.0 1_455 1_565 ?
Pb1 O1 Ba2 90.0 . 1_455 ?
Pb1 O1 Ba2 90.0 . 1_565 ?
Pb1 O1 Ba2 90.0 16_557 1_465 ?
Pb1 O1 Ba2 90.0 16_557 1_455 ?
Pb1 O1 Ba2 90.0 16_557 1_565 ?
Pb1 O1 Ba2 90.0 . 1_465 ?
Pb1 O1 Pb1 180.0 16_557 . ?
O2 B2 O2 119.97(9) 3_565 2_665 ?
O2 B2 O2 119.97(10) 2_665 . ?
O2 B2 O2 119.97(10) 3_565 . ?
Ba1 B1 Ba1 112.4(5) 1_565 . ?
Ba1 B1 Ba1 112.4(5) 1_455 . ?
Ba1 B1 Ba1 112.4(5) 1_565 1_455 ?
O3 B1 Ba1 163.9(19) 2_665 1_455 ?
O3 B1 Ba1 61.4(4) 3_565 1_565 ?
O3 B1 Ba1 163.9(19) 3_565 . ?
O3 B1 Ba1 61.4(4) 2_665 . ?
O3 B1 Ba1 61.4(4) 2_665 1_565 ?
O3 B1 Ba1 61.4(4) . . ?
O3 B1 Ba1 163.9(19) . 1_565 ?
O3 B1 Ba1 61.4(4) . 1_455 ?
O3 B1 Ba1 61.4(4) 3_565 1_455 ?
O3 B1 O3 120.00(3) . 2_665 ?
O3 B1 O3 120.00(3) 3_565 2_665 ?
O3 B1 O3 120.00(3) 3_565 . ?
Ba2 Pb1 Ba2 91.00(3) 1_465 1_565 ?
Ba1 Pb1 Ba2 68.24(2) 1_565 1_565 ?
Ba1 Pb1 Ba2 131.090(7) 1_565 1_465 ?
Ba1 Pb1 Ba2 131.090(7) 1_455 1_465 ?
Ba1 Pb1 Ba2 131.090(7) 1_465 1_565 ?
Ba1 Pb1 Ba2 68.24(2) 1_465 1_465 ?
Ba1 Pb1 Ba2 131.090(7) 1_455 1_565 ?
Ba1 Pb1 Ba1 92.21(4) 1_465 1_455 ?
Ba1 Pb1 Ba1 92.21(4) 1_465 1_565 ?
Ba1 Pb1 Ba1 92.21(4) 1_455 1_565 ?
O2 Pb1 Ba2 45.4(3) 2_665 1_565 ?
O2 Pb1 Ba2 85.8(3) 3_575 1_565 ?
O2 Pb1 Ba2 45.4(3) 1_565 1_565 ?
O2 Pb1 Ba2 136.1(3) 3_565 1_465 ?
O2 Pb1 Ba2 85.8(3) 1_455 1_465 ?
O2 Pb1 Ba2 136.1(3) 1_455 1_565 ?
O2 Pb1 Ba2 45.4(3) 3_575 1_465 ?
O2 Pb1 Ba2 136.1(3) 2_565 1_565 ?
O2 Pb1 Ba2 45.4(3) 2_565 1_465 ?
O2 Pb1 Ba2 85.8(3) 3_565 1_565 ?
O2 Pb1 Ba2 136.1(3) 2_665 1_465 ?
O2 Pb1 Ba2 85.8(3) 1_565 1_465 ?
O2 Pb1 Ba1 139.9(3) 2_665 1_465 ?
O2 Pb1 Ba1 47.7(3) 2_565 1_465 ?
O2 Pb1 Ba1 47.7(3) 2_665 1_565 ?
O2 Pb1 Ba1 139.9(3) 3_575 1_455 ?
O2 Pb1 Ba1 87.8(3) 3_575 1_565 ?
O2 Pb1 Ba1 87.8(3) 2_665 1_455 ?
O2 Pb1 Ba1 139.9(3) 1_565 1_455 ?
O2 Pb1 Ba1 47.7(3) 3_565 1_455 ?
O2 Pb1 Ba1 139.9(3) 1_455 1_565 ?
O2 Pb1 Ba1 139.9(3) 3_565 1_465 ?
O2 Pb1 Ba1 139.9(3) 2_565 1_565 ?
O2 Pb1 Ba1 47.7(3) 1_565 1_565 ?
O2 Pb1 Ba1 87.8(3) 1_565 1_465 ?
O2 Pb1 Ba1 87.8(3) 1_455 1_465 ?
O2 Pb1 Ba1 47.7(3) 1_455 1_455 ?
O2 Pb1 Ba1 47.7(3) 3_575 1_465 ?
O2 Pb1 Ba1 87.8(3) 3_565 1_565 ?
O2 Pb1 Ba1 87.8(3) 2_565 1_455 ?
O2 Pb1 O2 67.7(6) 1_455 3_565 ?
O2 Pb1 O2 119.90(3) 1_565 3_565 ?
O2 Pb1 O2 119.90(3) 1_455 2_665 ?
O2 Pb1 O2 171.4(6) 3_575 3_565 ?
O2 Pb1 O2 67.7(6) 3_575 2_565 ?
O2 Pb1 O2 119.90(3) 2_565 3_565 ?
O2 Pb1 O2 171.4(6) 2_565 2_665 ?
O2 Pb1 O2 52.2(6) 2_665 3_565 ?
O2 Pb1 O2 52.2(6) 1_455 2_565 ?
O2 Pb1 O2 171.4(6) 1_565 1_455 ?
O2 Pb1 O2 67.7(6) 1_565 2_665 ?
O2 Pb1 O2 52.2(6) 1_565 3_575 ?
O2 Pb1 O2 119.90(3) 3_575 2_665 ?
O2 Pb1 O2 119.90(3) 1_455 3_575 ?
O2 Pb1 O2 119.90(3) 1_565 2_565 ?
O1 Pb1 Ba2 55.443(19) . 1_465 ?
O1 Pb1 Ba2 55.444(19) . 1_565 ?
O1 Pb1 Ba1 123.69(3) . 1_565 ?
O1 Pb1 Ba1 123.69(3) . 1_465 ?
O1 Pb1 Ba1 123.69(3) . 1_455 ?
O1 Pb1 O2 88.1(2) . 2_665 ?
O1 Pb1 O2 88.1(2) . 1_455 ?
O1 Pb1 O2 88.1(2) . 3_565 ?
O1 Pb1 O2 88.1(2) . 1_565 ?
O1 Pb1 O2 88.1(2) . 2_565 ?
O1 Pb1 O2 88.1(2) . 3_575 ?

loop_
_geom_bond_atom_site_label_1
_geom_bond_atom_site_label_2
_geom_bond_distance
_geom_bond_site_symmetry_2
_geom_bond_publ_flag
Gd1 Ba1 3.9163(10) 13_656 ?
Gd1 Ba1 3.9163(10) 1_445 ?
Gd1 Ba1 3.9163(10) 13_666 ?
Gd1 Ba1 3.9163(10) 13_556 ?
Gd1 Ba1 3.9163(10) . ?
Gd1 Ba1 3.9163(10) 1_455 ?
Gd1 O3 2.265(12) 13_556 ?
Gd1 O3 2.265(12) 2 ?
Gd1 O3 2.265(12) . ?
Gd1 O3 2.265(12) 15_556 ?
Gd1 O3 2.265(12) 3 ?
Gd1 O3 2.265(12) 14_556 ?
Bi1 Ba2 3.8127(9) 1_465 ?
Bi1 Ba2 3.8127(9) 1_565 ?
Bi1 Ba1 3.7737(13) 1_465 ?
Bi1 Ba1 3.7737(13) 1_455 ?
Bi1 Ba1 3.7737(13) 1_565 ?
Bi1 O2 2.7270(12) 2_665 ?
Bi1 O2 2.7270(10) 2_565 ?
Bi1 O2 2.7270(11) 1_455 ?
Bi1 O2 2.7270(11) 3_565 ?
Bi1 O2 2.7270(11) 1_565 ?
Bi1 O2 2.7270(10) 3_575 ?
Bi1 O1 2.1626(15) . ?
Ba2 Bi1 3.8127(9) 16_647 ?
Ba2 O2 2.716(12) 3_665 ?
Ba2 O2 2.716(12) 17_657 ?
Ba2 O2 2.716(12) 16_557 ?
Ba2 O2 2.716(12) 2_655 ?
Ba2 O2 2.716(12) . ?
Ba2 O2 2.716(12) 18_667 ?
Ba2 O1 3.1400(2) 1_545 ?
Ba2 O1 3.1400(2) 1_655 ?
Ba2 O1 3.1400(2) 1_645 ?
Ba2 Pb1 3.8127(9) 1_645 ?
Ba2 Pb1 3.8127(9) 16_647 ?
Ba1 O3 2.879(4) . ?
Ba1 O3 2.879(4) 3 ?
Ba1 O3 2.879(4) 3_665 ?
Ba1 O3 2.879(4) 2_665 ?
Ba1 O3 2.879(4) 1_655 ?
Ba1 O3 2.879(4) 2_655 ?
Ba1 O2 2.799(13) 3_665 ?
Ba1 O2 2.799(13) 2_655 ?
Ba1 O2 2.799(13) . ?
Ba1 B1 3.272(9) 1_545 ?
Ba1 B1 3.272(9) . ?
Ba1 B1 3.272(9) 1_655 ?
O3 Ba1 2.879(4) 1_455 ?
O3 B1 1.371(12) . ?
O2 Bi1 2.7270(11) 1_545 ?
O2 Bi1 2.7270(11) 1_655 ?
O2 B2 1.386(14) . ?
O2 Pb1 2.7270(11) 1_655 ?
O2 Pb1 2.7270(11) 1_545 ?
O1 Bi1 2.1626(15) 16_557 ?
O1 Ba2 3.1400(2) 1_565 ?
O1 Ba2 3.1400(2) 1_455 ?
O1 Ba2 3.1400(2) 1_465 ?
O1 Pb1 2.1626(15) . ?
O1 Pb1 2.1626(15) 16_557 ?
B2 O2 1.386(15) 2_665 ?
B2 O2 1.386(15) 3_565 ?
B1 Ba1 3.272(9) 1_455 ?
B1 Ba1 3.272(9) 1_565 ?
B1 O3 1.371(12) 2_665 ?
B1 O3 1.371(12) 3_565 ?
Pb1 Ba2 3.8127(9) 1_565 ?
Pb1 Ba2 3.8127(9) 1_465 ?
Pb1 Ba1 3.7737(13) 1_565 ?
Pb1 Ba1 3.7737(13) 1_455 ?
Pb1 Ba1 3.7737(13) 1_465 ?
Pb1 O2 2.7270(11) 1_455 ?
Pb1 O2 2.7270(11) 1_565 ?
Pb1 O2 2.7270(12) 2_665 ?
Pb1 O2 2.7270(11) 3_565 ?
Pb1 O2 2.7270(10) 3_575 ?
Pb1 O2 2.7270(10) 2_565 ?
